data_7155562
loop_
_publ_author_name
'Midya, Siba Prasad'
'Gopi, Elumalai'
'Satam, Nishikant'
'Namboothiri, Irishi N. N.'

_publ_section_title
;
 Synthesis of fused cyanopyrroles and spirocyclopropanes via addition of
 N-ylides to chalconimines.
;
_journal_issue 17
_journal_name_full 'Organic &amp; biomolecular chemistry'
_journal_page_first 3616
_journal_page_last 3627
_journal_paper_doi 10.1039/c7ob00529f
_journal_volume 15
_journal_year 2017
_chemical_formula_sum 'C20 H16 N2 O'
_chemical_formula_weight 300.35
_chemical_name_systematic
;
 ?
;
_space_group_IT_number 19
_symmetry_cell_setting orthorhombic
_symmetry_space_group_name_Hall 'P 2ac 2ab'
_symmetry_space_group_name_H-M 'P 21 21 21'
_atom_sites_solution_hydrogens geom
_atom_sites_solution_primary direct
_atom_sites_solution_secondary difmap
_audit_creation_method 'Manual edit of SHELXL-97 CIF'
_audit_update_record
;
2017-03-01 deposited with the CCDC.
2017-04-04 downloaded from the CCDC.
;
_cell_angle_alpha 90.00
_cell_angle_beta 90.00
_cell_angle_gamma 90.00
_cell_formula_units_Z 8
_cell_length_a 7.199(3)
_cell_length_b 13.738(5)
_cell_length_c 30.836(12)
_cell_measurement_reflns_used 3907
_cell_measurement_temperature 100(2)
_cell_measurement_theta_max 25.3
_cell_measurement_theta_min 3
_cell_volume 3050(2)
_computing_cell_refinement 'CrystalClear-SM Expert 2.1 b24 (Rigaku, 2012)'
_computing_data_collection 'CrystalClear-SM Expert 2.1 b24 (Rigaku, 2012)'
_computing_data_reduction 'CrystalClear-SM Expert 2.1 b24 (Rigaku, 2012)'
_computing_molecular_graphics 'Bruker SHELXTL'
_computing_publication_material 'Bruker SHELXTL'
_computing_structure_refinement 'SHELXL-97 (Sheldrick, 2008)'
_computing_structure_solution 'SHELXS-97 (Sheldrick, 2008)'
_diffrn_ambient_temperature 100(2)
_diffrn_measured_fraction_theta_full 0.996
_diffrn_measured_fraction_theta_max 0.996
_diffrn_measurement_device_type CCD
_diffrn_measurement_method '\w scans'
_diffrn_radiation_monochromator Confocal
_diffrn_radiation_source MicroMax003_Mo
_diffrn_radiation_type MoK\a
_diffrn_radiation_wavelength 0.71075
_diffrn_reflns_av_R_equivalents 0.0615
_diffrn_reflns_av_sigmaI/netI 0.0535
_diffrn_reflns_limit_h_max 8
_diffrn_reflns_limit_h_min -8
_diffrn_reflns_limit_k_max 16
_diffrn_reflns_limit_k_min -11
_diffrn_reflns_limit_l_max 32
_diffrn_reflns_limit_l_min -37
_diffrn_reflns_number 23094
_diffrn_reflns_theta_full 25.34
_diffrn_reflns_theta_max 25.34
_diffrn_reflns_theta_min 3.03
_exptl_absorpt_coefficient_mu 0.082
_exptl_absorpt_correction_T_max 0.9879
_exptl_absorpt_correction_T_min 0.9814
_exptl_absorpt_correction_type numerical
_exptl_absorpt_process_details numbus
_exptl_crystal_colour Colorless
_exptl_crystal_density_diffrn 1.308
_exptl_crystal_density_method 'not measured'
_exptl_crystal_description Needle
_exptl_crystal_F_000 1264
_exptl_crystal_size_max 0.23
_exptl_crystal_size_mid 0.18
_exptl_crystal_size_min 0.15
_refine_diff_density_max 0.173
_refine_diff_density_min -0.215
_refine_diff_density_rms 0.045
_refine_ls_extinction_method none
_refine_ls_goodness_of_fit_ref 1.017
_refine_ls_hydrogen_treatment constr
_refine_ls_matrix_type full
_refine_ls_number_parameters 415
_refine_ls_number_reflns 5564
_refine_ls_number_restraints 0
_refine_ls_restrained_S_all 1.017
_refine_ls_R_factor_all 0.0625
_refine_ls_R_factor_gt 0.0539
_refine_ls_shift/su_max 0.000
_refine_ls_shift/su_mean 0.000
_refine_ls_structure_factor_coef Fsqd
_refine_ls_weighting_details 'calc w=1/[\s^2^(Fo^2^)+(0.0754P)^2^+0.1625P] where P=(Fo^2^+2Fc^2^)/3'
_refine_ls_weighting_scheme calc
_refine_ls_wR_factor_gt 0.1276
_refine_ls_wR_factor_ref 0.1344
_reflns_number_gt 4866
_reflns_number_total 5564
_reflns_threshold_expression >2sigma(I)
_cod_data_source_file c7ob00529f3.cif
_cod_data_source_block inn
_cod_depositor_comments
;
The following automatic conversions were performed:

'_symmetry_cell_setting' value 'Orthorhombic' changed to
'orthorhombic' according to
/home/data/users/saulius/crontab/automatic-downloads/rss-feeds/RSC/lib/dictionaries/cif_core.dic
dictionary named 'cif_core.dic' version 2.4.2 from 2011-04-26.

'_exptl_absorpt_correction_type' value 'Numerical' changed to
'numerical' according to
/home/data/users/saulius/crontab/automatic-downloads/rss-feeds/RSC/lib/dictionaries/cif_core.dic
dictionary named 'cif_core.dic' version 2.4.2 from 2011-04-26.

Automatic conversion script
Id: cif_fix_values 4973 2017-02-22 13:04:09Z antanas 

 Adding full bibliography for 7155561--7155562.cif.
;
_cod_original_sg_symbol_H-M P2(1)2(1)2(1)
_cod_database_code 7155562

loop_
_symmetry_equiv_pos_as_xyz
'x, y, z'
'-x+1/2, -y, z+1/2'
'x+1/2, -y+1/2, -z'
'-x, y+1/2, -z+1/2'

loop_
_atom_site_label
_atom_site_type_symbol
_atom_site_fract_x
_atom_site_fract_y
_atom_site_fract_z
_atom_site_U_iso_or_equiv
_atom_site_adp_type
_atom_site_occupancy
_atom_site_symmetry_multiplicity
_atom_site_calc_flag
_atom_site_refinement_flags
N1 N -0.1885(3) -0.23597(14) 0.03090(6) 0.0277(5) Uani 1 1 d .
H1 H -0.1840 -0.2874 0.0150 0.033 Uiso 1 1 calc R
O2 O -0.2287(2) 0.33304(11) 0.04474(5) 0.0299(4) Uani 1 1 d .
C4 C -0.1892(4) -0.23394(18) 0.07509(7) 0.0242(5) Uani 1 1 d .
C6 C -0.1964(3) -0.13819(17) 0.08867(7) 0.0233(5) Uani 1 1 d .
C10 C -0.2039(3) -0.07837(17) 0.05104(7) 0.0233(5) Uani 1 1 d .
C11 C -0.1926(4) -0.11352(18) 0.13594(7) 0.0259(5) Uani 1 1 d .
H11A H -0.2736 -0.0583 0.1412 0.031 Uiso 1 1 calc R
H11B H -0.0675 -0.0947 0.1440 0.031 Uiso 1 1 calc R
C12 C -0.2151(3) 0.02886(16) 0.04890(7) 0.0236(5) Uani 1 1 d .
N18 N -0.1794(3) -0.11156(15) -0.06633(7) 0.0342(5) Uani 1 1 d .
C19 C -0.2161(4) -0.38009(19) 0.17580(8) 0.0307(6) Uani 1 1 d .
H19 H -0.2378 -0.3700 0.2052 0.037 Uiso 1 1 calc R
C21 C -0.1310(3) 0.18824(18) 0.07706(8) 0.0266(6) Uani 1 1 d .
H21 H -0.0689 0.2259 0.0975 0.032 Uiso 1 1 calc R
C22 C -0.3195(4) 0.07569(18) 0.01698(8) 0.0262(6) Uani 1 1 d .
H22 H -0.3857 0.0385 -0.0029 0.031 Uiso 1 1 calc R
C23 C -0.2322(4) 0.23254(17) 0.04446(8) 0.0247(5) Uani 1 1 d .
C24 C -0.1964(4) -0.14138(18) 0.01590(8) 0.0264(5) Uani 1 1 d .
C28 C -0.1877(3) -0.12297(17) -0.02917(8) 0.0271(6) Uani 1 1 d .
C31 C -0.3270(3) 0.17681(17) 0.01417(8) 0.0249(5) Uani 1 1 d .
H31 H -0.3949 0.2066 -0.0078 0.030 Uiso 1 1 calc R
C32 C -0.1842(4) -0.31860(18) 0.10353(8) 0.0260(6) Uani 1 1 d .
C33 C -0.2130(3) -0.30102(18) 0.14789(7) 0.0254(6) Uani 1 1 d .
C34 C -0.1224(4) 0.08728(18) 0.07922(8) 0.0265(6) Uani 1 1 d .
H34 H -0.0538 0.0580 0.1012 0.032 Uiso 1 1 calc R
C36 C -0.3231(4) 0.38225(18) 0.01031(8) 0.0331(6) Uani 1 1 d .
H36A H -0.2736 0.3612 -0.0170 0.050 Uiso 1 1 calc R
H36B H -0.3059 0.4512 0.0133 0.050 Uiso 1 1 calc R
H36C H -0.4533 0.3673 0.0116 0.050 Uiso 1 1 calc R
C39 C -0.1531(4) -0.41318(19) 0.08870(8) 0.0304(6) Uani 1 1 d .
H39 H -0.1302 -0.4241 0.0594 0.036 Uiso 1 1 calc R
C40 C -0.2550(4) -0.19922(17) 0.16443(8) 0.0290(6) Uani 1 1 d .
H40A H -0.1970 -0.1920 0.1926 0.035 Uiso 1 1 calc R
H40B H -0.3881 -0.1940 0.1687 0.035 Uiso 1 1 calc R
C41 C -0.1877(4) -0.47353(19) 0.16081(8) 0.0346(6) Uani 1 1 d .
H41 H -0.1899 -0.5254 0.1802 0.042 Uiso 1 1 calc R
C45 C -0.1561(4) -0.49057(19) 0.11726(8) 0.0336(6) Uani 1 1 d .
H45 H -0.1370 -0.5537 0.1073 0.040 Uiso 1 1 calc R
O3 O 0.2490(3) 0.32832(13) 0.14541(5) 0.0378(5) Uani 1 1 d .
N5 N 0.2851(3) -0.23993(14) 0.13482(6) 0.0267(5) Uani 1 1 d .
H5 H 0.2876 -0.2915 0.1191 0.032 Uiso 1 1 calc R
C7 C 0.2668(4) 0.22904(17) 0.14644(7) 0.0268(6) Uani 1 1 d .
N8 N 0.3026(3) -0.11411(15) 0.03751(7) 0.0320(5) Uani 1 1 d .
C9 C 0.2922(4) -0.14500(17) 0.11976(7) 0.0263(6) Uani 1 1 d .
C13 C 0.2978(4) -0.12660(17) 0.07427(8) 0.0267(5) Uani 1 1 d .
C14 C 0.1688(4) 0.18152(18) 0.17860(8) 0.0289(6) Uani 1 1 d .
H14 H 0.0982 0.2173 0.1982 0.035 Uiso 1 1 calc R
C15 C 0.2734(4) -0.23747(18) 0.17868(8) 0.0247(5) Uani 1 1 d .
C16 C 0.3737(3) 0.17599(18) 0.11733(8) 0.0271(6) Uani 1 1 d .
H16 H 0.4408 0.2076 0.0957 0.033 Uiso 1 1 calc R
C17 C 0.2790(3) -0.32072(18) 0.20750(7) 0.0250(5) Uani 1 1 d .
C20 C 0.2808(3) 0.02574(17) 0.15256(7) 0.0243(5) Uani 1 1 d .
C25 C 0.2826(3) -0.08124(18) 0.15506(7) 0.0246(5) Uani 1 1 d .
C26 C 0.3194(3) -0.30172(18) 0.25133(8) 0.0261(5) Uani 1 1 d .
C27 C 0.3322(4) -0.37975(19) 0.27978(8) 0.0306(6) Uani 1 1 d .
H27 H 0.3569 -0.3682 0.3089 0.037 Uiso 1 1 calc R
C29 C 0.2706(3) -0.14153(17) 0.19208(7) 0.0256(5) Uani 1 1 d .
C30 C 0.3796(3) 0.07485(18) 0.12084(8) 0.0255(5) Uani 1 1 d .
H30 H 0.4516 0.0395 0.1014 0.031 Uiso 1 1 calc R
C35 C 0.1748(4) 0.08072(18) 0.18196(7) 0.0266(6) Uani 1 1 d .
H35 H 0.1084 0.0495 0.2038 0.032 Uiso 1 1 calc R
C37 C 0.3085(4) -0.47493(19) 0.26535(8) 0.0331(6) Uani 1 1 d .
H37 H 0.3204 -0.5264 0.2847 0.040 Uiso 1 1 calc R
C38 C 0.2527(4) -0.41677(18) 0.19355(8) 0.0289(6) Uani 1 1 d .
H38 H 0.2250 -0.4290 0.1646 0.035 Uiso 1 1 calc R
C42 C 0.3644(4) -0.19852(17) 0.26539(8) 0.0295(6) Uani 1 1 d .
H42A H 0.4968 -0.1878 0.2620 0.035 Uiso 1 1 calc R
H42B H 0.3351 -0.1918 0.2959 0.035 Uiso 1 1 calc R
C44 C 0.2674(4) -0.49341(19) 0.22218(8) 0.0336(6) Uani 1 1 d .
H44 H 0.2498 -0.5570 0.2126 0.040 Uiso 1 1 calc R
C46 C 0.2599(4) -0.11969(17) 0.24005(7) 0.0270(6) Uani 1 1 d .
H46A H 0.1310 -0.1180 0.2492 0.032 Uiso 1 1 calc R
H46B H 0.3146 -0.0565 0.2459 0.032 Uiso 1 1 calc R
C51 C 0.3451(5) 0.3793(2) 0.11150(9) 0.0480(8) Uani 1 1 d .
H51A H 0.4763 0.3684 0.1142 0.072 Uiso 1 1 calc R
H51B H 0.3197 0.4477 0.1137 0.072 Uiso 1 1 calc R
H51C H 0.3034 0.3559 0.0838 0.072 Uiso 1 1 calc R

loop_
_atom_site_aniso_label
_atom_site_aniso_U_11
_atom_site_aniso_U_22
_atom_site_aniso_U_33
_atom_site_aniso_U_23
_atom_site_aniso_U_13
_atom_site_aniso_U_12
N1 0.0391(13) 0.0248(11) 0.0191(11) -0.0030(8) 0.0008(10) -0.0022(10)
O2 0.0335(10) 0.0247(9) 0.0313(10) -0.0015(7) -0.0061(8) 0.0031(8)
C4 0.0254(13) 0.0297(13) 0.0175(12) -0.0009(10) -0.0002(10) -0.0002(11)
C6 0.0242(12) 0.0255(13) 0.0203(12) -0.0014(10) 0.0003(10) -0.0010(11)
C10 0.0232(12) 0.0285(12) 0.0182(12) -0.0015(10) 0.0004(11) -0.0030(11)
C11 0.0294(13) 0.0302(13) 0.0180(12) -0.0019(10) -0.0007(11) -0.0008(12)
C12 0.0233(12) 0.0258(12) 0.0218(13) 0.0004(10) 0.0005(11) -0.0004(10)
N18 0.0497(14) 0.0293(12) 0.0235(13) -0.0015(9) 0.0006(11) 0.0009(11)
C19 0.0391(14) 0.0317(13) 0.0212(13) 0.0027(11) 0.0018(12) -0.0015(13)
C21 0.0258(13) 0.0325(13) 0.0216(14) -0.0044(11) -0.0022(10) -0.0022(11)
C22 0.0262(13) 0.0300(13) 0.0224(13) -0.0038(10) -0.0004(11) -0.0011(11)
C23 0.0271(13) 0.0232(12) 0.0238(13) -0.0029(10) 0.0020(11) 0.0000(11)
C24 0.0310(13) 0.0272(13) 0.0211(13) 0.0012(10) 0.0009(11) -0.0011(12)
C28 0.0320(13) 0.0244(12) 0.0249(14) -0.0036(11) -0.0015(11) 0.0012(12)
C31 0.0228(13) 0.0296(13) 0.0222(13) -0.0003(10) -0.0018(11) 0.0032(11)
C32 0.0268(13) 0.0291(13) 0.0219(13) 0.0001(10) -0.0011(11) -0.0028(12)
C33 0.0230(12) 0.0313(14) 0.0219(13) -0.0010(10) -0.0020(10) -0.0023(11)
C34 0.0271(13) 0.0293(13) 0.0232(13) 0.0012(10) -0.0014(11) -0.0015(11)
C36 0.0385(15) 0.0261(13) 0.0348(15) 0.0022(11) -0.0078(12) 0.0009(13)
C39 0.0381(15) 0.0319(14) 0.0210(14) -0.0015(11) 0.0023(11) -0.0041(13)
C40 0.0337(14) 0.0317(14) 0.0216(13) 0.0004(10) 0.0015(11) 0.0017(12)
C41 0.0433(16) 0.0313(14) 0.0292(15) 0.0058(11) -0.0040(13) -0.0028(13)
C45 0.0456(16) 0.0272(13) 0.0279(15) -0.0023(11) -0.0037(13) -0.0063(13)
O3 0.0543(13) 0.0267(9) 0.0324(10) 0.0011(8) 0.0073(10) 0.0014(10)
N5 0.0371(12) 0.0244(10) 0.0186(11) -0.0010(8) -0.0025(10) -0.0011(10)
C7 0.0332(14) 0.0249(13) 0.0224(13) 0.0000(10) -0.0010(11) 0.0001(12)
N8 0.0440(13) 0.0288(11) 0.0234(12) 0.0003(9) -0.0002(10) 0.0004(11)
C9 0.0307(13) 0.0295(13) 0.0188(13) 0.0014(10) -0.0010(11) 0.0014(11)
C13 0.0337(14) 0.0236(12) 0.0229(14) -0.0019(10) -0.0008(11) 0.0022(12)
C14 0.0343(14) 0.0290(13) 0.0233(13) -0.0035(11) 0.0034(11) 0.0044(13)
C15 0.0271(13) 0.0281(13) 0.0191(13) -0.0001(10) -0.0017(11) -0.0003(11)
C16 0.0278(13) 0.0316(13) 0.0220(14) 0.0032(11) -0.0010(11) -0.0021(12)
C17 0.0232(12) 0.0316(13) 0.0203(12) -0.0008(10) 0.0005(10) -0.0002(11)
C20 0.0246(13) 0.0273(13) 0.0211(13) -0.0006(10) -0.0025(11) 0.0027(11)
C25 0.0262(13) 0.0286(13) 0.0191(12) 0.0006(10) -0.0005(11) 0.0027(11)
C26 0.0259(12) 0.0302(13) 0.0220(13) 0.0006(10) -0.0002(11) 0.0015(11)
C27 0.0351(14) 0.0373(14) 0.0195(13) 0.0010(11) -0.0001(11) 0.0018(13)
C29 0.0267(13) 0.0290(13) 0.0209(12) -0.0030(10) -0.0012(10) 0.0009(11)
C30 0.0248(12) 0.0293(13) 0.0224(13) -0.0029(10) -0.0022(11) 0.0013(11)
C35 0.0269(13) 0.0310(13) 0.0219(13) 0.0013(10) 0.0019(11) 0.0017(12)
C37 0.0416(15) 0.0312(14) 0.0263(14) 0.0043(11) 0.0016(12) 0.0015(13)
C38 0.0334(15) 0.0301(13) 0.0230(13) -0.0032(11) 0.0019(11) -0.0019(12)
C42 0.0386(14) 0.0293(13) 0.0206(13) -0.0017(10) -0.0028(11) -0.0004(12)
C44 0.0406(15) 0.0264(13) 0.0337(15) 0.0019(11) 0.0019(13) -0.0029(12)
C46 0.0333(13) 0.0253(12) 0.0224(13) 0.0017(10) -0.0024(11) -0.0008(12)
C51 0.079(2) 0.0285(14) 0.0365(16) 0.0068(13) 0.0119(16) -0.0040(17)

loop_
_atom_type_symbol
_atom_type_description
_atom_type_scat_dispersion_real
_atom_type_scat_dispersion_imag
_atom_type_scat_source
C C 0.0033 0.0016 'International Tables Vol C Tables 4.2.6.8 and 6.1.1.4'
H H 0.0000 0.0000 'International Tables Vol C Tables 4.2.6.8 and 6.1.1.4'
N N 0.0061 0.0033 'International Tables Vol C Tables 4.2.6.8 and 6.1.1.4'
O O 0.0106 0.0060 'International Tables Vol C Tables 4.2.6.8 and 6.1.1.4'

loop_
_geom_angle_atom_site_label_1
_geom_angle_atom_site_label_2
_geom_angle_atom_site_label_3
_geom_angle
C4 N1 C24 108.4(2)
C4 N1 H1 125.8
C24 N1 H1 125.8
C23 O2 C36 117.33(18)
N1 C4 C6 108.8(2)
N1 C4 C32 125.8(2)
C6 C4 C32 125.3(2)
C4 C6 C10 107.7(2)
C4 C6 C11 120.7(2)
C10 C6 C11 131.6(2)
C24 C10 C6 106.0(2)
C24 C10 C12 126.1(2)
C6 C10 C12 127.9(2)
C6 C11 C40 112.2(2)
C6 C11 H11A 109.2
C40 C11 H11A 109.2
C6 C11 H11B 109.2
C40 C11 H11B 109.2
H11A C11 H11B 107.9
C22 C12 C34 117.6(2)
C22 C12 C10 121.4(2)
C34 C12 C10 121.0(2)
C41 C19 C33 121.3(2)
C41 C19 H19 119.4
C33 C19 H19 119.4
C23 C21 C34 119.9(2)
C23 C21 H21 120.1
C34 C21 H21 120.1
C31 C22 C12 121.6(2)
C31 C22 H22 119.2
C12 C22 H22 119.2
O2 C23 C21 115.2(2)
O2 C23 C31 124.4(2)
C21 C23 C31 120.4(2)
N1 C24 C10 109.1(2)
N1 C24 C28 119.7(2)
C10 C24 C28 131.1(2)
N18 C28 C24 177.4(3)
C23 C31 C22 119.3(2)
C23 C31 H31 120.4
C22 C31 H31 120.4
C39 C32 C33 120.2(2)
C39 C32 C4 123.4(2)
C33 C32 C4 116.4(2)
C19 C33 C32 118.2(2)
C19 C33 C40 120.6(2)
C32 C33 C40 121.0(2)
C21 C34 C12 121.2(2)
C21 C34 H34 119.4
C12 C34 H34 119.4
O2 C36 H36A 109.5
O2 C36 H36B 109.5
H36A C36 H36B 109.5
O2 C36 H36C 109.5
H36A C36 H36C 109.5
H36B C36 H36C 109.5
C45 C39 C32 120.4(2)
C45 C39 H39 119.8
C32 C39 H39 119.8
C33 C40 C11 117.1(2)
C33 C40 H40A 108.0
C11 C40 H40A 108.0
C33 C40 H40B 108.0
C11 C40 H40B 108.0
H40A C40 H40B 107.3
C19 C41 C45 120.5(2)
C19 C41 H41 119.8
C45 C41 H41 119.8
C39 C45 C41 119.5(2)
C39 C45 H45 120.3
C41 C45 H45 120.3
C7 O3 C51 117.2(2)
C15 N5 C9 108.3(2)
C15 N5 H5 125.9
C9 N5 H5 125.9
O3 C7 C14 116.1(2)
O3 C7 C16 124.0(2)
C14 C7 C16 119.9(2)
N5 C9 C25 109.1(2)
N5 C9 C13 119.9(2)
C25 C9 C13 131.0(2)
N8 C13 C9 178.4(3)
C7 C14 C35 120.6(2)
C7 C14 H14 119.7
C35 C14 H14 119.7
N5 C15 C29 108.8(2)
N5 C15 C17 126.2(2)
C29 C15 C17 124.8(2)
C7 C16 C30 119.3(2)
C7 C16 H16 120.4
C30 C16 H16 120.4
C38 C17 C26 119.8(2)
C38 C17 C15 123.5(2)
C26 C17 C15 116.6(2)
C30 C20 C35 118.2(2)
C30 C20 C25 121.3(2)
C35 C20 C25 120.5(2)
C9 C25 C29 105.3(2)
C9 C25 C20 125.8(2)
C29 C25 C20 128.8(2)
C27 C26 C17 118.5(2)
C27 C26 C42 121.8(2)
C17 C26 C42 119.5(2)
C26 C27 C37 121.0(2)
C26 C27 H27 119.5
C37 C27 H27 119.5
C15 C29 C25 108.5(2)
C15 C29 C46 118.9(2)
C25 C29 C46 132.6(2)
C20 C30 C16 121.7(2)
C20 C30 H30 119.2
C16 C30 H30 119.2
C14 C35 C20 120.3(2)
C14 C35 H35 119.8
C20 C35 H35 119.8
C44 C37 C27 120.3(2)
C44 C37 H37 119.8
C27 C37 H37 119.8
C44 C38 C17 120.9(2)
C44 C38 H38 119.6
C17 C38 H38 119.6
C26 C42 C46 114.2(2)
C26 C42 H42A 108.7
C46 C42 H42A 108.7
C26 C42 H42B 108.7
C46 C42 H42B 108.7
H42A C42 H42B 107.6
C38 C44 C37 119.4(2)
C38 C44 H44 120.3
C37 C44 H44 120.3
C29 C46 C42 109.5(2)
C29 C46 H46A 109.8
C42 C46 H46A 109.8
C29 C46 H46B 109.8
C42 C46 H46B 109.8
H46A C46 H46B 108.2
O3 C51 H51A 109.5
O3 C51 H51B 109.5
H51A C51 H51B 109.5
O3 C51 H51C 109.5
H51A C51 H51C 109.5
H51B C51 H51C 109.5

loop_
_geom_bond_atom_site_label_1
_geom_bond_atom_site_label_2
_geom_bond_distance
N1 C4 1.363(3)
N1 C24 1.380(3)
N1 H1 0.8600
O2 C23 1.381(3)
O2 C36 1.430(3)
C4 C6 1.382(3)
C4 C32 1.457(3)
C6 C10 1.423(3)
C6 C11 1.497(3)
C10 C24 1.388(3)
C10 C12 1.477(3)
C11 C40 1.536(3)
C11 H11A 0.9700
C11 H11B 0.9700
C12 C22 1.396(3)
C12 C34 1.401(3)
N18 C28 1.158(3)
C19 C41 1.380(4)
C19 C33 1.386(3)
C19 H19 0.9300
C21 C23 1.382(3)
C21 C34 1.390(3)
C21 H21 0.9300
C22 C31 1.393(3)
C22 H22 0.9300
C23 C31 1.387(3)
C24 C28 1.414(4)
C31 H31 0.9300
C32 C39 1.396(3)
C32 C33 1.404(3)
C33 C40 1.519(3)
C34 H34 0.9300
C36 H36A 0.9600
C36 H36B 0.9600
C36 H36C 0.9600
C39 C45 1.381(3)
C39 H39 0.9300
C40 H40A 0.9700
C40 H40B 0.9700
C41 C45 1.382(4)
C41 H41 0.9300
C45 H45 0.9300
O3 C7 1.370(3)
O3 C51 1.436(3)
N5 C15 1.356(3)
N5 C9 1.385(3)
N5 H5 0.8600
C7 C14 1.381(3)
C7 C16 1.389(3)
N8 C13 1.147(3)
C9 C25 1.399(3)
C9 C13 1.426(3)
C14 C35 1.389(3)
C14 H14 0.9300
C15 C29 1.381(3)
C15 C17 1.449(3)
C16 C30 1.394(3)
C16 H16 0.9300
C17 C38 1.401(3)
C17 C26 1.407(3)
C20 C30 1.385(3)
C20 C35 1.405(3)
C20 C25 1.472(3)
C25 C29 1.413(3)
C26 C27 1.388(3)
C26 C42 1.517(3)
C27 C37 1.392(4)
C27 H27 0.9300
C29 C46 1.511(3)
C30 H30 0.9300
C35 H35 0.9300
C37 C44 1.387(4)
C37 H37 0.9300
C38 C44 1.378(3)
C38 H38 0.9300
C42 C46 1.533(3)
C42 H42A 0.9700
C42 H42B 0.9700
C44 H44 0.9300
C46 H46A 0.9700
C46 H46B 0.9700
C51 H51A 0.9600
C51 H51B 0.9600
C51 H51C 0.9600

loop_
_geom_torsion_atom_site_label_1
_geom_torsion_atom_site_label_2
_geom_torsion_atom_site_label_3
_geom_torsion_atom_site_label_4
_geom_torsion
C24 N1 C4 C6 -0.4(3)
C24 N1 C4 C32 179.3(2)
N1 C4 C6 C10 1.1(3)
C32 C4 C6 C10 -178.6(2)
N1 C4 C6 C11 -178.0(2)
C32 C4 C6 C11 2.2(4)
C4 C6 C10 C24 -1.4(3)
C11 C6 C10 C24 177.6(3)
C4 C6 C10 C12 179.3(2)
C11 C6 C10 C12 -1.7(4)
C4 C6 C11 C40 -21.9(3)
C10 C6 C11 C40 159.1(3)
C24 C10 C12 C22 37.3(4)
C6 C10 C12 C22 -143.6(3)
C24 C10 C12 C34 -143.4(3)
C6 C10 C12 C34 35.8(4)
C34 C12 C22 C31 2.2(4)
C10 C12 C22 C31 -178.5(2)
C36 O2 C23 C21 176.8(2)
C36 O2 C23 C31 -2.7(4)
C34 C21 C23 O2 -178.8(2)
C34 C21 C23 C31 0.8(4)
C4 N1 C24 C10 -0.5(3)
C4 N1 C24 C28 176.7(2)
C6 C10 C24 N1 1.2(3)
C12 C10 C24 N1 -179.5(2)
C6 C10 C24 C28 -175.7(3)
C12 C10 C24 C28 3.7(5)
N1 C24 C28 N18 -5(6)
C10 C24 C28 N18 172(6)
O2 C23 C31 C22 179.6(2)
C21 C23 C31 C22 0.1(4)
C12 C22 C31 C23 -1.6(4)
N1 C4 C32 C39 8.9(4)
C6 C4 C32 C39 -171.5(3)
N1 C4 C32 C33 -171.1(2)
C6 C4 C32 C33 8.6(4)
C41 C19 C33 C32 1.4(4)
C41 C19 C33 C40 176.6(3)
C39 C32 C33 C19 -2.3(4)
C4 C32 C33 C19 177.7(2)
C39 C32 C33 C40 -177.5(2)
C4 C32 C33 C40 2.5(3)
C23 C21 C34 C12 -0.2(4)
C22 C12 C34 C21 -1.3(4)
C10 C12 C34 C21 179.4(2)
C33 C32 C39 C45 2.0(4)
C4 C32 C39 C45 -177.9(3)
C19 C33 C40 C11 162.0(2)
C32 C33 C40 C11 -22.9(3)
C6 C11 C40 C33 31.3(3)
C33 C19 C41 C45 -0.3(4)
C32 C39 C45 C41 -0.9(4)
C19 C41 C45 C39 0.0(4)
C51 O3 C7 C14 -178.2(2)
C51 O3 C7 C16 1.2(4)
C15 N5 C9 C25 -0.7(3)
C15 N5 C9 C13 -177.6(2)
N5 C9 C13 N8 -5(10)
C25 C9 C13 N8 179(100)
O3 C7 C14 C35 178.9(2)
C16 C7 C14 C35 -0.6(4)
C9 N5 C15 C29 0.7(3)
C9 N5 C15 C17 -174.3(2)
O3 C7 C16 C30 -178.9(2)
C14 C7 C16 C30 0.5(4)
N5 C15 C17 C38 -16.0(4)
C29 C15 C17 C38 169.7(3)
N5 C15 C17 C26 161.8(2)
C29 C15 C17 C26 -12.4(4)
N5 C9 C25 C29 0.4(3)
C13 C9 C25 C29 176.8(3)
N5 C9 C25 C20 -178.2(2)
C13 C9 C25 C20 -1.7(5)
C30 C20 C25 C9 -34.2(4)
C35 C20 C25 C9 144.5(3)
C30 C20 C25 C29 147.6(3)
C35 C20 C25 C29 -33.8(4)
C38 C17 C26 C27 0.0(4)
C15 C17 C26 C27 -177.9(2)
C38 C17 C26 C42 174.6(2)
C15 C17 C26 C42 -3.3(3)
C17 C26 C27 C37 1.0(4)
C42 C26 C27 C37 -173.5(2)
N5 C15 C29 C25 -0.5(3)
C17 C15 C29 C25 174.7(2)
N5 C15 C29 C46 -179.4(2)
C17 C15 C29 C46 -4.3(4)
C9 C25 C29 C15 0.0(3)
C20 C25 C29 C15 178.6(2)
C9 C25 C29 C46 178.8(3)
C20 C25 C29 C46 -2.7(5)
C35 C20 C30 C16 -0.8(4)
C25 C20 C30 C16 177.8(2)
C7 C16 C30 C20 0.2(4)
C7 C14 C35 C20 -0.1(4)
C30 C20 C35 C14 0.8(4)
C25 C20 C35 C14 -177.9(2)
C26 C27 C37 C44 -1.5(4)
C26 C17 C38 C44 -0.5(4)
C15 C17 C38 C44 177.3(3)
C27 C26 C42 C46 -152.0(2)
C17 C26 C42 C46 33.6(3)
C17 C38 C44 C37 0.0(4)
C27 C37 C44 C38 0.9(4)
C15 C29 C46 C42 33.3(3)
C25 C29 C46 C42 -145.3(3)
C26 C42 C46 C29 -46.6(3)
